data_1557837
loop_
_publ_author_name
'Weetman, Catherine'
'Porzelt, Amelie'
'Bag, Prasenjit'
'Hanusch, Franziska'
'Inoue, Shigeyoshi'

_publ_section_title
;
 Dialumenes -- aryl vs. silyl stabilisation for small molecule activation
 and catalysis
;
_journal_issue 18
_journal_name_full 'Chemical Science'
_journal_page_first 4817
_journal_page_last 4827
_journal_paper_doi 10.1039/D0SC01561J
_journal_volume 11
_journal_year 2020
_chemical_compound_source 'see text'
_chemical_formula_sum 'C58 H100 Al2 N4 O1.79'
_chemical_formula_weight 936.20
_space_group_IT_number 15
_space_group_name_Hall '-C 2yc'
_space_group_name_H-M_alt 'C 1 2/c 1'
_symmetry_cell_setting monoclinic
_symmetry_Int_Tables_number 15
_symmetry_space_group_name_Hall '-C 2yc'
_symmetry_space_group_name_H-M 'C 1 2/c 1'
_atom_sites_solution_hydrogens geom
_audit_update_record
;
2020-03-09 deposited with the CCDC.	2020-04-20 downloaded from the CCDC.
;
_cell_angle_alpha 90
_cell_angle_beta 104.190(3)
_cell_angle_gamma 90
_cell_formula_units_Z 8
_cell_length_a 36.035(2)
_cell_length_b 15.3951(8)
_cell_length_c 21.8876(12)
_cell_measurement_reflns_used 9831
_cell_measurement_temperature 103
_cell_measurement_theta_max 25.3385
_cell_measurement_theta_min 2.3319
_cell_volume 11771.9(11)
_computing_cell_refinement 'SAINT (Bruker, 2017)'
_computing_data_collection 'APEX III Control Software (Bruker, 2016)'
_computing_data_reduction 'SAINT (Bruker, 2017)'
_computing_molecular_graphics 'PLATON (Spek, 2011)'
_computing_publication_material 'PLATON (Spek, 2011), enCIFer (Allen, 2014)'
_computing_structure_refinement 'SHELXL2014 (Sheldrick, 2014), SHELXLE (Huebschle, 2011)'
_computing_structure_solution 'SHELXT (Sheldrick, 2015)'
_diffrn_ambient_temperature 103
_diffrn_detector ' CMOS plate '
_diffrn_detector_area_resol_mean 16
_diffrn_measured_fraction_theta_full 0.999
_diffrn_measured_fraction_theta_max 0.999
_diffrn_measurement_device ' \k-geometry diffractometer '
_diffrn_measurement_device_type ' Bruker Photon CMOS '
_diffrn_measurement_method ' phi- and omega-rotation '
_diffrn_radiation_monochromator 'Helios optic'
_diffrn_radiation_probe x-ray
_diffrn_radiation_source 'TXS rotating anode'
_diffrn_radiation_type MoK\a
_diffrn_radiation_wavelength 0.71073
_diffrn_reflns_av_R_equivalents 0.0443
_diffrn_reflns_av_unetI/netI 0.0316
_diffrn_reflns_limit_h_max 43
_diffrn_reflns_limit_h_min -43
_diffrn_reflns_limit_k_max 17
_diffrn_reflns_limit_k_min -18
_diffrn_reflns_limit_l_max 26
_diffrn_reflns_limit_l_min -22
_diffrn_reflns_number 85121
_diffrn_reflns_reduction_process
;
;
_diffrn_reflns_theta_full 25.24
_diffrn_reflns_theta_max 25.36
_diffrn_reflns_theta_min 2.19
_exptl_absorpt_coefficient_mu 0.090
_exptl_absorpt_correction_T_max 0.7452
_exptl_absorpt_correction_T_min 0.7096
_exptl_absorpt_correction_type multi-scan
_exptl_absorpt_process_details 'SADABS 2016/2, Bruker, 2016'
_exptl_crystal_colour 'clear red'
_exptl_crystal_density_diffrn 1.056
_exptl_crystal_density_method 'Not Measured'
_exptl_crystal_description fragment
_exptl_crystal_F_000 4131
_exptl_crystal_size_max 0.311
_exptl_crystal_size_mid 0.173
_exptl_crystal_size_min 0.136
_refine_diff_density_max 0.659
_refine_diff_density_min -0.596
_refine_diff_density_rms 0.060
_refine_ls_extinction_method none
_refine_ls_goodness_of_fit_ref 1.040
_refine_ls_hydrogen_treatment constr
_refine_ls_matrix_type full
_refine_ls_number_parameters 766
_refine_ls_number_reflns 10794
_refine_ls_number_restraints 516
_refine_ls_restrained_S_all 1.028
_refine_ls_R_factor_all 0.0845
_refine_ls_R_factor_gt 0.0582
_refine_ls_shift/su_max 0.067
_refine_ls_shift/su_mean 0.003
_refine_ls_structure_factor_coef Fsqd
_refine_ls_weighting_details 'W=1/[\S^2^(FO^2^)+(0.0689P)^2^+20.2325P] WHERE P=(FO^2^+2FC^2^)/3'
_refine_ls_weighting_scheme calc
_refine_ls_wR_factor_gt 0.1440
_refine_ls_wR_factor_ref 0.1602
_reflns_number_gt 7965
_reflns_number_total 10794
_reflns_threshold_expression I>2\s(I)
_cod_data_source_file d0sc01561j2.cif
_cod_data_source_block weeca17_0ma
_cod_depositor_comments
;Adding full bibliography for 1557836--1557841.cif.

 Adding full bibliography for 1557836--1557841.cif.
;
_cod_original_sg_symbol_H-M 'C 2/c'
_cod_database_code 1557837

loop_
_space_group_symop_id
_space_group_symop_operation_xyz
1 x,y,z
2 -x,y,1/2-z
3 -x,-y,-z
4 x,-y,1/2+z
5 1/2+x,1/2+y,z
6 1/2-x,1/2+y,1/2-z
7 1/2-x,1/2-y,-z
8 1/2+x,1/2-y,1/2+z

loop_
_atom_site_aniso_label
_atom_site_aniso_U_11
_atom_site_aniso_U_22
_atom_site_aniso_U_33
_atom_site_aniso_U_23
_atom_site_aniso_U_13
_atom_site_aniso_U_12
Al1A 0.026(3) 0.021(2) 0.037(2) 0.001(2) 0.012(2) 0.006(2)
Al1D 0.0338(15) 0.0191(8) 0.0383(7) 0.0008(6) 0.0187(10) -0.0004(9)
Al2A 0.032(3) 0.020(2) 0.035(2) 0.0007(18) 0.021(2) 0.000(2)
Al2D 0.0226(10) 0.0184(6) 0.0378(8) -0.0011(5) 0.0113(8) 0.0014(8)
O1D 0.0276(18) 0.0238(11) 0.0392(16) 0.0011(11) 0.0178(11) 0.0002(12)
O2D 0.0317(11) 0.0258(11) 0.0401(12) 0.0005(8) 0.0141(9) 0.0018(8)
O3A 0.029(3) 0.021(2) 0.038(2) 0.001(2) 0.016(2) 0.001(2)
N1 0.0338(11) 0.0293(11) 0.0346(11) -0.0045(9) 0.0072(9) 0.0043(9)
N2 0.0400(11) 0.0266(10) 0.0299(11) 0.0023(8) 0.0142(9) 0.0081(9)
N4 0.0324(11) 0.0296(11) 0.0414(12) -0.0072(9) 0.0195(9) -0.0046(8)
N5 0.0324(10) 0.0230(10) 0.0471(12) -0.0071(9) 0.0205(9) -0.0043(8)
C1 0.0421(15) 0.0250(14) 0.092(2) -0.0006(14) 0.0202(16) 0.0032(11)
C2 0.0398(14) 0.0265(13) 0.075(2) 0.0134(13) 0.0249(14) 0.0051(11)
C3 0.0317(12) 0.0243(12) 0.0502(15) 0.0064(11) 0.0210(12) 0.0052(10)
C4 0.0288(12) 0.0312(13) 0.0459(15) 0.0052(11) 0.0147(11) 0.0043(10)
C5 0.0330(12) 0.0236(12) 0.0393(13) 0.0002(10) 0.0184(11) 0.0021(10)
C6 0.0337(12) 0.0216(11) 0.0367(13) 0.0013(9) 0.0193(11) 0.0031(9)
C7 0.0329(12) 0.0206(11) 0.0299(12) -0.0026(9) 0.0099(10) 0.0002(9)
C8 0.0324(12) 0.0243(12) 0.0341(13) -0.0005(10) 0.0112(10) 0.0019(10)
C9 0.0347(13) 0.0216(12) 0.0484(15) -0.0008(10) 0.0121(11) 0.0070(10)
C10 0.0359(13) 0.0200(12) 0.0517(16) 0.0002(11) 0.0088(12) 0.0003(10)
C11D 0.0425(15) 0.0197(13) 0.087(2) 0.0039(13) 0.0170(15) 0.0005(11)
C12D 0.067(2) 0.0271(15) 0.092(3) -0.0172(15) 0.0266(19) -0.0098(14)
C13D 0.065(2) 0.0264(15) 0.088(2) 0.0115(15) 0.0158(18) -0.0071(13)
C14 0.0323(13) 0.0230(12) 0.0477(15) 0.0000(10) 0.0182(11) -0.0017(10)
C15 0.0304(12) 0.0264(12) 0.0427(14) 0.0017(10) 0.0190(11) 0.0040(10)
C16 0.0310(13) 0.0349(14) 0.0568(17) 0.0080(12) 0.0132(12) 0.0000(11)
C17 0.0277(14) 0.101(3) 0.088(3) 0.039(2) 0.0168(16) 0.0027(16)
C18 0.0498(17) 0.0478(17) 0.0553(19) 0.0099(14) 0.0021(14) -0.0083(14)
C19 0.080(2) 0.0432(18) 0.071(2) 0.0258(16) 0.0237(19) 0.0222(16)
C20A 0.036(3) 0.028(3) 0.047(3) 0.004(3) 0.015(3) -0.002(3)
C20D 0.035(2) 0.026(2) 0.047(2) 0.002(2) 0.014(2) -0.004(3)
C21A 0.041(3) 0.039(3) 0.063(4) -0.005(4) 0.014(3) -0.005(3)
C21D 0.028(2) 0.034(3) 0.058(3) 0.008(3) 0.010(2) -0.0007(19)
C22A 0.052(4) 0.041(4) 0.046(3) -0.004(3) 0.012(3) -0.007(3)
C22D 0.057(3) 0.043(3) 0.057(3) 0.000(2) 0.010(3) -0.012(2)
C23 0.0332(12) 0.0220(12) 0.0307(12) 0.0035(9) 0.0090(10) 0.0071(10)
C24 0.0361(13) 0.0279(13) 0.0514(16) -0.0050(11) 0.0139(12) -0.0006(10)
C25 0.0390(15) 0.0369(16) 0.077(2) -0.0010(14) 0.0044(15) -0.0026(12)
C26 0.0531(16) 0.0356(15) 0.0464(16) -0.0050(12) 0.0150(13) -0.0012(12)
C27 0.0495(16) 0.0382(15) 0.0347(14) -0.0127(11) 0.0079(12) 0.0047(12)
C28 0.067(2) 0.067(2) 0.075(2) -0.0427(19) 0.0191(18) -0.0105(17)
C29 0.0500(16) 0.0401(15) 0.0312(13) -0.0061(11) 0.0133(12) 0.0083(12)
C30 0.074(2) 0.064(2) 0.0542(19) -0.0191(16) 0.0346(17) 0.0031(17)
C31 0.0488(15) 0.0313(14) 0.0517(16) 0.0011(12) 0.0301(13) 0.0007(11)
C32 0.0481(17) 0.0594(19) 0.0550(18) -0.0048(15) 0.0127(14) -0.0019(14)
C33 0.070(2) 0.068(2) 0.095(3) 0.046(2) 0.035(2) 0.0100(18)
C34 0.0295(12) 0.0229(12) 0.0402(14) -0.0025(10) 0.0183(11) -0.0042(9)
C35A 0.0351(17) 0.0425(19) 0.0440(19) -0.0034(16) 0.0145(16) 0.0017(16)
C35D 0.038(3) 0.048(3) 0.046(3) -0.003(3) 0.013(3) 0.003(3)
C36A 0.032(2) 0.055(3) 0.053(3) -0.003(3) 0.017(2) 0.0009(18)
C36D 0.043(4) 0.060(5) 0.055(6) -0.008(5) 0.016(5) 0.003(4)
C37A 0.048(3) 0.074(4) 0.043(3) 0.006(2) 0.011(2) 0.006(3)
C37D 0.048(5) 0.055(5) 0.056(5) -0.001(5) 0.000(5) -0.001(5)
C38 0.0400(15) 0.0383(15) 0.0517(17) -0.0198(12) 0.0237(13) -0.0124(12)
C39 0.0527(18) 0.058(2) 0.066(2) -0.0302(16) 0.0160(16) -0.0102(15)
C40 0.0369(14) 0.0295(13) 0.0580(17) -0.0174(12) 0.0235(13) -0.0069(11)
C41 0.0589(19) 0.0410(17) 0.090(2) -0.0302(16) 0.0260(18) 0.0029(14)
C42 0.0356(13) 0.0264(13) 0.0553(17) -0.0051(11) 0.0152(12) 0.0041(10)
C43 0.0520(16) 0.0349(15) 0.0625(19) 0.0030(13) 0.0273(15) 0.0114(12)
C44 0.0359(14) 0.0325(14) 0.077(2) 0.0026(14) 0.0197(14) 0.0026(11)
C45 0.0315(12) 0.0203(11) 0.0339(13) -0.0010(9) 0.0094(10) 0.0025(9)
C46 0.0303(12) 0.0208(12) 0.0483(15) -0.0015(10) 0.0135(11) 0.0015(9)
C47 0.0324(13) 0.0361(14) 0.0500(16) 0.0014(12) 0.0126(12) 0.0060(11)
C48 0.0438(15) 0.0316(14) 0.0517(16) -0.0044(12) 0.0191(13) 0.0054(11)
C49 0.0322(12) 0.0239(12) 0.0478(15) 0.0000(11) 0.0122(11) -0.0019(10)
C50 0.0318(13) 0.0283(13) 0.0523(16) 0.0039(11) 0.0189(12) 0.0049(10)
C51 0.0630(19) 0.0506(18) 0.078(2) -0.0078(16) 0.0445(18) 0.0037(15)
C52 0.0329(14) 0.0544(19) 0.087(2) 0.0257(17) 0.0150(15) -0.0006(13)
C53D 0.0760(18) 0.0875(18) 0.0829(18) 0.0221(15) 0.0009(16) -0.0127(16)
C54D 0.0702(15) 0.0831(15) 0.0834(16) 0.0216(12) 0.0001(14) -0.0076(13)
C55D 0.0689(15) 0.0810(15) 0.0824(16) 0.0223(12) 0.0008(13) -0.0071(13)
C56D 0.0677(15) 0.0800(15) 0.0823(16) 0.0223(12) 0.0013(13) -0.0058(13)
C57D 0.0677(15) 0.0800(15) 0.0826(16) 0.0213(12) 0.0016(13) -0.0037(13)
C58D 0.0694(18) 0.0810(18) 0.0849(18) 0.0215(15) 0.0046(16) -0.0019(16)
C53A 0.0719(19) 0.0849(19) 0.0832(19) 0.0217(17) 0.0007(18) -0.0096(17)
C54A 0.0702(15) 0.0825(16) 0.0829(16) 0.0218(13) 0.0008(14) -0.0077(13)
C55A 0.0691(15) 0.0815(15) 0.0827(16) 0.0219(12) 0.0009(14) -0.0067(13)
C56A 0.0684(15) 0.0805(15) 0.0825(16) 0.0219(12) 0.0013(13) -0.0056(13)
C57A 0.0681(15) 0.0803(16) 0.0828(16) 0.0218(12) 0.0017(14) -0.0049(13)
C58A 0.0685(19) 0.0809(19) 0.0841(19) 0.0215(16) 0.0019(18) -0.0038(18)

loop_
_atom_site_label
_atom_site_type_symbol
_atom_site_thermal_displace_type
_atom_site_fract_x
_atom_site_fract_y
_atom_site_fract_z
_atom_site_occupancy
_atom_site_U_iso_or_equiv
_atom_site_calc_flag
_atom_site_refinement_flags
_atom_site_disorder_assembly
_atom_site_disorder_group
Al1A Al Uani 0.6214(6) 0.2711(17) 0.4883(13) 0.199(6) 0.0273(14) d UP A 1
Al1D Al Uani 0.62623(15) 0.2757(4) 0.4875(3) 0.801(6) 0.0287(6) d UP A 2
Al2A Al Uani 0.6161(4) 0.2351(12) 0.5910(8) 0.199(6) 0.0268(14) d UP A 1
Al2D Al Uani 0.62342(8) 0.2346(3) 0.5947(2) 0.801(6) 0.0256(5) d UP A 2
O1D O Uani 0.58635(17) 0.2507(5) 0.5243(3) 0.801(6) 0.0285(9) d UP A 2
O2D O Uani 0.65996(5) 0.25889(12) 0.55839(9) 0.801(6) 0.0316(7) d UP A 2
O3A O Uani 0.5912(8) 0.253(2) 0.5182(14) 0.199(6) 0.0280(14) d UP A 1
N1 N Uani 0.60747(6) 0.10730(12) 0.40561(9) 1.000 0.0328(6) d . . .
N2 N Uani 0.65820(6) 0.17152(12) 0.39287(9) 1.000 0.0312(6) d . . .
N4 N Uani 0.64862(5) 0.34873(13) 0.70942(10) 1.000 0.0327(7) d . . .
N5 N Uani 0.59939(5) 0.40843(12) 0.64783(10) 1.000 0.0323(6) d . . .
C1 C Uani 0.57508(8) 0.70621(17) 0.42132(16) 1.000 0.0524(10) d . . .
C2 C Uani 0.58977(8) 0.65461(16) 0.37233(14) 1.000 0.0452(9) d . . .
C3 C Uani 0.59931(7) 0.56190(15) 0.39579(12) 1.000 0.0335(8) d . . .
C4 C Uani 0.57391(7) 0.49336(15) 0.37872(12) 1.000 0.0343(8) d . . .
C5 C Uani 0.58291(6) 0.40976(14) 0.40223(11) 1.000 0.0303(7) d . . .
C6 C Uani 0.61855(6) 0.39101(14) 0.44407(11) 1.000 0.0288(7) d . . .
C7 C Uani 0.61841(6) 0.11732(14) 0.63188(11) 1.000 0.0274(7) d . . .
C8 C Uani 0.64761(6) 0.05450(14) 0.63854(11) 1.000 0.0297(7) d . . .
C9 C Uani 0.64001(7) -0.03291(15) 0.64700(12) 1.000 0.0346(8) d . . .
C10 C Uani 0.60401(7) -0.06199(15) 0.64944(13) 1.000 0.0362(8) d . . .
C11D C Uani 0.59593(8) -0.15898(16) 0.65299(15) 1.000 0.0495(9) d . . .
C12D C Uani 0.57478(9) -0.19298(18) 0.58828(17) 1.000 0.0608(13) d . . .
C13D C Uani 0.57427(9) -0.18123(18) 0.70229(17) 1.000 0.0603(11) d . . .
C14 C Uani 0.63430(7) 0.54435(15) 0.43673(12) 1.000 0.0329(8) d . . .
C15 C Uani 0.64456(6) 0.46098(15) 0.46070(12) 1.000 0.0314(7) d . . .
C16 C Uani 0.68363(7) 0.44817(17) 0.50578(13) 1.000 0.0405(9) d . . .
C17 C Uani 0.71566(8) 0.4925(3) 0.48282(18) 1.000 0.0718(15) d . . .
C18 C Uani 0.68367(8) 0.47891(19) 0.57101(14) 1.000 0.0528(10) d . . .
C19 C Uani 0.56229(10) 0.6611(2) 0.30777(16) 1.000 0.0638(11) d . . .
C20A C Uani 0.55544(19) 0.339(3) 0.3809(5) 0.415(9) 0.0362(17) d DUP B 3
C20D C Uani 0.55150(14) 0.3376(19) 0.3820(3) 0.585(9) 0.0353(12) d DUP B 4
C21A C Uani 0.5146(2) 0.3564(6) 0.3851(5) 0.415(9) 0.0475(19) d DUP B 3
C21D C Uani 0.51991(16) 0.3494(4) 0.4165(3) 0.585(9) 0.0401(16) d DUP B 4
C22A C Uani 0.5563(3) 0.3054(5) 0.3153(3) 0.415(9) 0.046(2) d DUP B 3
C22D C Uani 0.5352(2) 0.3384(4) 0.3104(2) 0.585(9) 0.0530(17) d DUP B 4
C23 C Uani 0.63006(6) 0.17759(14) 0.42423(11) 1.000 0.0284(7) d . . .
C24 C Uani 0.57455(7) 0.08719(16) 0.43300(13) 1.000 0.0379(8) d . . .
C25 C Uani 0.53664(8) 0.08714(19) 0.38357(15) 1.000 0.0527(10) d . . .
C26 C Uani 0.58134(8) 0.00394(17) 0.47189(13) 1.000 0.0446(9) d . . .
C27 C Uani 0.62113(8) 0.05835(17) 0.36177(12) 1.000 0.0412(9) d . . .
C28 C Uani 0.60215(10) -0.0217(2) 0.32917(17) 1.000 0.0694(12) d . . .
C29 C Uani 0.65309(8) 0.09846(17) 0.35433(12) 1.000 0.0399(8) d . . .
C30 C Uani 0.67888(10) 0.0716(2) 0.31325(15) 1.000 0.0608(11) d . . .
C31 C Uani 0.68860(8) 0.23799(16) 0.40066(13) 1.000 0.0408(9) d . . .
C32 C Uani 0.72863(8) 0.2000(2) 0.42188(15) 1.000 0.0542(10) d . . .
C33 C Uani 0.68347(10) 0.2939(2) 0.34266(18) 1.000 0.0751(14) d . . .
C34 C Uani 0.62148(6) 0.33574(14) 0.65560(11) 1.000 0.0292(7) d . . .
C35A C Uani 0.67941(18) 0.2840(11) 0.7318(3) 0.735(19) 0.0397(11) d DUP . 7
C35D C Uani 0.6801(5) 0.285(3) 0.7312(9) 0.265(19) 0.0435(17) d DUP . 8
C36A C Uani 0.71588(16) 0.3128(4) 0.7140(4) 0.735(19) 0.0455(16) d DUP . 7
C36D C Uani 0.7197(4) 0.3247(11) 0.7395(11) 0.265(19) 0.052(3) d DUP . 8
C37A C Uani 0.6845(2) 0.2583(6) 0.8004(3) 0.735(19) 0.0550(19) d DUP . 7
C37D C Uani 0.6736(5) 0.2370(13) 0.7885(8) 0.265(19) 0.055(3) d DUP . 8
C38 C Uani 0.64423(7) 0.42974(17) 0.73556(13) 1.000 0.0412(9) d . . .
C39 C Uani 0.66990(9) 0.4647(2) 0.79499(15) 1.000 0.0587(11) d . . .
C40 C Uani 0.61312(7) 0.46666(16) 0.69726(13) 1.000 0.0394(9) d . . .
C41 C Uani 0.59581(9) 0.55317(19) 0.70506(17) 1.000 0.0620(11) d . . .
C42 C Uani 0.56573(7) 0.41823(16) 0.59398(13) 1.000 0.0384(8) d . . .
C43 C Uani 0.56725(8) 0.50116(17) 0.55639(14) 1.000 0.0475(10) d . . .
C44 C Uani 0.52875(7) 0.40909(17) 0.61530(15) 1.000 0.0475(9) d . . .
C45 C Uani 0.58202(6) 0.08759(14) 0.63713(11) 1.000 0.0283(7) d . . .
C46 C Uani 0.54854(6) 0.15081(15) 0.63143(12) 1.000 0.0325(8) d . . .
C47 C Uani 0.51887(7) 0.14026(17) 0.56862(12) 1.000 0.0391(8) d . . .
C48 C Uani 0.53002(7) 0.14365(17) 0.68723(13) 1.000 0.0411(9) d . . .
C49 C Uani 0.57546(7) -0.00014(15) 0.64562(12) 1.000 0.0342(8) d . . .
C50 C Uani 0.68779(7) 0.08023(16) 0.63424(12) 1.000 0.0360(8) d . . .
C51 C Uani 0.69604(9) 0.0478(2) 0.57298(16) 1.000 0.0591(11) d . . .
C52 C Uani 0.71856(8) 0.0508(2) 0.69172(16) 1.000 0.0581(10) d . . .
C53D C Uani 0.68815(14) 0.3346(4) 1.1779(2) 0.784(4) 0.0854(10) d DUP . 6
C54D C Uani 0.70840(13) 0.2879(3) 1.1325(2) 0.784(4) 0.0822(9) d DUP . 6
C55D C Uani 0.68144(13) 0.2557(3) 1.0722(2) 0.784(4) 0.0805(9) d DUP . 6
C56D C Uani 0.70135(12) 0.2077(3) 1.0280(2) 0.784(4) 0.0796(9) d DUP . 6
C57D C Uani 0.67413(13) 0.1730(3) 0.9715(2) 0.784(4) 0.0797(9) d DUP . 6
C58D C Uani 0.69461(14) 0.1173(3) 0.9317(2) 0.784(4) 0.0809(10) d DUP . 6
C53A C Uani 0.7074(4) 0.3564(11) 1.1858(6) 0.216(4) 0.0832(11) d DUP . 5
C54A C Uani 0.6825(3) 0.3025(10) 1.1313(6) 0.216(4) 0.0817(9) d DUP . 5
C55A C Uani 0.7042(3) 0.2671(10) 1.0855(6) 0.216(4) 0.0809(9) d DUP . 5
C56A C Uani 0.6804(3) 0.2088(10) 1.0340(6) 0.216(4) 0.0801(9) d DUP . 5
C57A C Uani 0.7016(3) 0.1807(10) 0.9876(6) 0.216(4) 0.0800(9) d DUP . 5
C58A C Uani 0.6765(4) 0.1237(11) 0.9361(6) 0.216(4) 0.0808(11) d DUP . 5
H1A H Uiso 0.57137 0.76704 0.40802 1.000 0.0790 c RU . .
H1B H Uiso 0.59380 0.70294 0.46215 1.000 0.0790 c RU . .
H1C H Uiso 0.55066 0.68173 0.42520 1.000 0.0790 c RU . .
H2 H Uiso 0.61432 0.68231 0.36910 1.000 0.0540 c RU . .
H4 H Uiso 0.54978 0.50361 0.35030 1.000 0.0410 c RU . .
H9 H Uiso 0.66020 -0.07389 0.65123 1.000 0.0410 c RU . .
H11D H Uiso 0.62118 -0.18943 0.66507 1.000 0.0590 c RU . .
H12A H Uiso 0.54993 -0.16384 0.57482 1.000 0.0910 c RU . .
H12B H Uiso 0.57082 -0.25574 0.59073 1.000 0.0910 c RU . .
H12C H Uiso 0.59001 -0.18119 0.55775 1.000 0.0910 c RU . .
H13A H Uiso 0.54912 -0.15307 0.69140 1.000 0.0900 c RU . .
H13B H Uiso 0.58876 -0.16068 0.74364 1.000 0.0900 c RU . .
H13C H Uiso 0.57095 -0.24433 0.70365 1.000 0.0900 c RU . .
H14 H Uiso 0.65205 0.59052 0.44907 1.000 0.0390 c RU . .
H16 H Uiso 0.68911 0.38442 0.50831 1.000 0.0490 c RU . .
H17A H Uiso 0.71594 0.47033 0.44097 1.000 0.1080 c RU . .
H17B H Uiso 0.74031 0.48027 0.51232 1.000 0.1080 c RU . .
H17C H Uiso 0.71127 0.55537 0.48046 1.000 0.1080 c RU . .
H18A H Uiso 0.67685 0.54063 0.56960 1.000 0.0790 c RU . .
H18B H Uiso 0.70922 0.47078 0.59891 1.000 0.0790 c RU . .
H18C H Uiso 0.66496 0.44535 0.58704 1.000 0.0790 c RU . .
H19A H Uiso 0.56010 0.72195 0.29409 1.000 0.0950 c RU . .
H19B H Uiso 0.53708 0.63950 0.30995 1.000 0.0950 c RU . .
H19C H Uiso 0.57196 0.62622 0.27756 1.000 0.0950 c RU . .
H20A H Uiso 0.56465 0.28945 0.41033 0.415(9) 0.0440 c RUP B 3
H20D H Uiso 0.56382 0.27988 0.39404 0.585(9) 0.0430 c RUP B 4
H21A H Uiso 0.50340 0.40255 0.35546 0.415(9) 0.0710 c RUP B 3
H21B H Uiso 0.51466 0.37458 0.42810 0.415(9) 0.0710 c RUP B 3
H21C H Uiso 0.49929 0.30335 0.37463 0.415(9) 0.0710 c RUP B 3
H21D H Uiso 0.50848 0.40714 0.40728 0.585(9) 0.0600 c RUP B 4
H21E H Uiso 0.53072 0.34358 0.46195 0.585(9) 0.0600 c RUP B 4
H21F H Uiso 0.50019 0.30493 0.40237 0.585(9) 0.0600 c RUP B 4
H22A H Uiso 0.53800 0.25755 0.30349 0.415(9) 0.0700 c RUP B 3
H22B H Uiso 0.58211 0.28456 0.31599 0.415(9) 0.0700 c RUP B 3
H22C H Uiso 0.54938 0.35253 0.28458 0.415(9) 0.0700 c RUP B 3
H22D H Uiso 0.55617 0.33400 0.28936 0.585(9) 0.0790 c RUP B 4
H22E H Uiso 0.52117 0.39274 0.29800 0.585(9) 0.0790 c RUP B 4
H22F H Uiso 0.51777 0.28910 0.29817 0.585(9) 0.0790 c RUP B 4
H24 H Uiso 0.57310 0.13540 0.46295 1.000 0.0460 c RU . .
H25A H Uiso 0.53493 0.13925 0.35731 1.000 0.0790 c RU . .
H25B H Uiso 0.51551 0.08684 0.40448 1.000 0.0790 c RU . .
H25C H Uiso 0.53506 0.03530 0.35707 1.000 0.0790 c RU . .
H26A H Uiso 0.58148 -0.04578 0.44400 1.000 0.0670 c RU . .
H26B H Uiso 0.56084 -0.00346 0.49376 1.000 0.0670 c RU . .
H26C H Uiso 0.60604 0.00755 0.50292 1.000 0.0670 c RU . .
H28A H Uiso 0.57597 -0.00762 0.30594 1.000 0.1040 c RU . .
H28B H Uiso 0.60147 -0.06667 0.36056 1.000 0.1040 c RU . .
H28C H Uiso 0.61664 -0.04301 0.29974 1.000 0.1040 c RU . .
H30A H Uiso 0.66605 0.02731 0.28326 1.000 0.0910 c RU . .
H30B H Uiso 0.70268 0.04766 0.33953 1.000 0.0910 c RU . .
H30C H Uiso 0.68474 0.12221 0.29014 1.000 0.0910 c RU . .
H31 H Uiso 0.68527 0.27720 0.43534 1.000 0.0490 c RU . .
H32A H Uiso 0.73407 0.16463 0.38790 1.000 0.0810 c RU . .
H32B H Uiso 0.73028 0.16373 0.45923 1.000 0.0810 c RU . .
H32C H Uiso 0.74735 0.24727 0.43221 1.000 0.0810 c RU . .
H33A H Uiso 0.68723 0.25854 0.30743 1.000 0.1130 c RU . .
H33B H Uiso 0.70227 0.34114 0.35084 1.000 0.1130 c RU . .
H33C H Uiso 0.65758 0.31837 0.33199 1.000 0.1130 c RU . .
H35A H Uiso 0.67084 0.23008 0.70682 0.735(19) 0.0480 c RUP . 7
H35D H Uiso 0.67730 0.24036 0.69697 0.265(19) 0.0520 c RUP . 8
H36A H Uiso 0.71046 0.32172 0.66830 0.735(19) 0.0690 c RUP . 7
H36B H Uiso 0.73557 0.26792 0.72648 0.735(19) 0.0690 c RUP . 7
H36C H Uiso 0.72502 0.36726 0.73566 0.735(19) 0.0690 c RUP . 7
H36D H Uiso 0.73880 0.27846 0.74328 0.265(19) 0.0770 c RUP . 8
H36E H Uiso 0.72570 0.36053 0.77769 0.265(19) 0.0770 c RUP . 8
H36F H Uiso 0.72005 0.36100 0.70285 0.265(19) 0.0770 c RUP . 8
H37A H Uiso 0.65936 0.24684 0.80847 0.735(19) 0.0830 c RUP . 7
H37B H Uiso 0.69703 0.30570 0.82760 0.735(19) 0.0830 c RUP . 7
H37C H Uiso 0.70028 0.20585 0.80923 0.735(19) 0.0830 c RUP . 7
H37D H Uiso 0.64736 0.21444 0.77909 0.265(19) 0.0830 c RUP . 8
H37E H Uiso 0.67750 0.27711 0.82424 0.265(19) 0.0830 c RUP . 8
H37F H Uiso 0.69171 0.18860 0.79905 0.265(19) 0.0830 c RUP . 8
H39A H Uiso 0.69642 0.46485 0.79113 1.000 0.0880 c RU . .
H39B H Uiso 0.66789 0.42803 0.83062 1.000 0.0880 c RU . .
H39C H Uiso 0.66215 0.52416 0.80205 1.000 0.0880 c RU . .
H41A H Uiso 0.60288 0.59526 0.67628 1.000 0.0930 c RU . .
H41B H Uiso 0.60533 0.57314 0.74860 1.000 0.0930 c RU . .
H41C H Uiso 0.56788 0.54770 0.69539 1.000 0.0930 c RU . .
H42 H Uiso 0.56645 0.36855 0.56485 1.000 0.0460 c RU . .
H43A H Uiso 0.59266 0.50688 0.54811 1.000 0.0710 c RU . .
H43B H Uiso 0.56225 0.55145 0.58063 1.000 0.0710 c RU . .
H43C H Uiso 0.54782 0.49836 0.51631 1.000 0.0710 c RU . .
H44A H Uiso 0.50685 0.41229 0.57857 1.000 0.0710 c RU . .
H44B H Uiso 0.52703 0.45611 0.64466 1.000 0.0710 c RU . .
H44C H Uiso 0.52856 0.35299 0.63638 1.000 0.0710 c RU . .
H46 H Uiso 0.55922 0.21087 0.63218 1.000 0.0390 c RU . .
H47A H Uiso 0.53083 0.15258 0.53388 1.000 0.0590 c RU . .
H47B H Uiso 0.49768 0.18083 0.56690 1.000 0.0590 c RU . .
H47C H Uiso 0.50908 0.08060 0.56484 1.000 0.0590 c RU . .
H48A H Uiso 0.51084 0.18960 0.68427 1.000 0.0620 c RU . .
H48B H Uiso 0.54972 0.14995 0.72674 1.000 0.0620 c RU . .
H48C H Uiso 0.51766 0.08681 0.68634 1.000 0.0620 c RU . .
H49 H Uiso 0.55081 -0.01821 0.64889 1.000 0.0410 c RU . .
H50 H Uiso 0.68863 0.14513 0.63325 1.000 0.0430 c RU . .
H51A H Uiso 0.67698 0.07161 0.53704 1.000 0.0890 c RU . .
H51B H Uiso 0.69477 -0.01583 0.57175 1.000 0.0890 c RU . .
H51C H Uiso 0.72166 0.06665 0.57084 1.000 0.0890 c RU . .
H52A H Uiso 0.71938 -0.01279 0.69320 1.000 0.0870 c RU . .
H52B H Uiso 0.71253 0.07315 0.73009 1.000 0.0870 c RU . .
H52C H Uiso 0.74351 0.07322 0.68874 1.000 0.0870 c RU . .
H53D H Uiso 0.67001 0.37733 1.15433 0.784(4) 0.1280 c RUP . 6
H53E H Uiso 0.70726 0.36421 1.21090 0.784(4) 0.1280 c RUP . 6
H53F H Uiso 0.67435 0.29189 1.19715 0.784(4) 0.1280 c RUP . 6
H54D H Uiso 0.72709 0.32830 1.12139 0.784(4) 0.0990 c RUP . 6
H54E H Uiso 0.72286 0.23772 1.15471 0.784(4) 0.0990 c RUP . 6
H55D H Uiso 0.66741 0.30608 1.04951 0.784(4) 0.0970 c RUP . 6
H55E H Uiso 0.66238 0.21638 1.08335 0.784(4) 0.0970 c RUP . 6
H56D H Uiso 0.71927 0.24799 1.01456 0.784(4) 0.0960 c RUP . 6
H56E H Uiso 0.71654 0.15917 1.05115 0.784(4) 0.0960 c RUP . 6
H57D H Uiso 0.66090 0.22185 0.94564 0.784(4) 0.0960 c RUP . 6
H57E H Uiso 0.65456 0.13742 0.98463 0.784(4) 0.0960 c RUP . 6
H58D H Uiso 0.67612 0.09821 0.89333 0.784(4) 0.1210 c RUP . 6
H58E H Uiso 0.70601 0.06639 0.95609 0.784(4) 0.1210 c RUP . 6
H58F H Uiso 0.71477 0.15166 0.92022 0.784(4) 0.1210 c RUP . 6
H53A H Uiso 0.72522 0.39257 1.16958 0.216(4) 0.1250 c RUP . 5
H53B H Uiso 0.72186 0.31716 1.21826 0.216(4) 0.1250 c RUP . 5
H53C H Uiso 0.69088 0.39369 1.20410 0.216(4) 0.1250 c RUP . 5
H54A H Uiso 0.67104 0.25329 1.14936 0.216(4) 0.0980 c RUP . 5
H54B H Uiso 0.66123 0.33942 1.10775 0.216(4) 0.0980 c RUP . 5
H55A H Uiso 0.72650 0.23357 1.10951 0.216(4) 0.0970 c RUP . 5
H55B H Uiso 0.71414 0.31651 1.06530 0.216(4) 0.0970 c RUP . 5
H56A H Uiso 0.67211 0.15684 1.05387 0.216(4) 0.0960 c RUP . 5
H56B H Uiso 0.65710 0.24065 1.01184 0.216(4) 0.0960 c RUP . 5
H57A H Uiso 0.72454 0.14754 1.00946 0.216(4) 0.0960 c RUP . 5
H57B H Uiso 0.71017 0.23239 0.96805 0.216(4) 0.0960 c RUP . 5
H58A H Uiso 0.64987 0.14336 0.92777 0.216(4) 0.1210 c RUP . 5
H58B H Uiso 0.67814 0.06309 0.95025 0.216(4) 0.1210 c RUP . 5
H58C H Uiso 0.68553 0.12825 0.89750 0.216(4) 0.1210 c RUP . 5

loop_
_atom_type_symbol
_atom_type_description
_atom_type_scat_dispersion_real
_atom_type_scat_dispersion_imag
_atom_type_scat_source
C C 0.0033 0.0016 ' International Tables Vol C Tables 4.2.6.8 and 6.1.1.4'
H H 0.0000 0.0000 ' International Tables Vol C Tables 4.2.6.8 and 6.1.1.4'
Al Al 0.0645 0.0514 ' International Tables Vol C Tables 4.2.6.8 and 6.1.1.4'
N N 0.0061 0.0033 ' International Tables Vol C Tables 4.2.6.8 and 6.1.1.4'
O O 0.0106 0.0060 ' International Tables Vol C Tables 4.2.6.8 and 6.1.1.4'

loop_
_geom_angle_atom_site_label_1
_geom_angle_atom_site_label_2
_geom_angle_atom_site_label_3
_geom_angle
_geom_angle_site_symmetry_1
_geom_angle_site_symmetry_2
_geom_angle_site_symmetry_3
_geom_angle_publ_flag
Al2A Al1A C23 122.5(13) . . . yes
O3A Al1A C6 115.5(19) . . . yes
O3A Al1A C23 115.5(19) . . . yes
C6 Al1A C23 107.4(12) . . . yes
Al2A Al1A O3A 43.2(15) . . . yes
Al2A Al1A C6 130.2(13) . . . yes
O1D Al1D O2D 91.6(4) . . . yes
Al2D Al1D O1D 46.6(3) . . . yes
Al2D Al1D O2D 45.02(18) . . . yes
Al2D Al1D C6 130.5(3) . . . yes
Al2D Al1D C23 118.3(3) . . . yes
O1D Al1D C23 108.9(4) . . . yes
O2D Al1D C6 122.7(3) . . . yes
O1D Al1D C6 111.1(4) . . . yes
C6 Al1D C23 110.7(3) . . . yes
O2D Al1D C23 109.9(3) . . . yes
Al1A Al2A C7 128.9(11) . . . yes
Al1A Al2A O3A 36.4(12) . . . yes
O3A Al2A C7 122.2(14) . . . yes
O3A Al2A C34 118.1(14) . . . yes
Al1A Al2A C34 117.2(10) . . . yes
C7 Al2A C34 112.5(8) . . . yes
O2D Al2D C34 106.4(2) . . . yes
C7 Al2D C34 113.4(2) . . . yes
O2D Al2D C7 122.2(2) . . . yes
Al1D Al2D O1D 48.7(3) . . . yes
Al1D Al2D O2D 45.10(18) . . . yes
Al1D Al2D C7 130.4(3) . . . yes
Al1D Al2D C34 116.0(3) . . . yes
O1D Al2D O2D 93.8(3) . . . yes
O1D Al2D C7 110.6(3) . . . yes
O1D Al2D C34 108.4(3) . . . yes
Al1D O1D Al2D 84.7(3) . . . yes
Al1D O2D Al2D 89.9(2) . . . yes
Al1A O3A Al2A 100(2) . . . yes
C23 N1 C27 110.5(2) . . . yes
C24 N1 C27 127.8(2) . . . yes
C23 N1 C24 121.65(19) . . . yes
C23 N2 C29 110.9(2) . . . yes
C29 N2 C31 127.9(2) . . . yes
C23 N2 C31 121.16(19) . . . yes
C34 N4 C35A 120.8(5) . . . yes
C34 N4 C35D 121.0(12) . . . yes
C35A N4 C38 128.0(5) . . . yes
C35D N4 C38 127.7(13) . . . yes
C34 N4 C38 111.1(2) . . . yes
C34 N5 C42 121.7(2) . . . yes
C40 N5 C42 128.1(2) . . . yes
C34 N5 C40 110.2(2) . . . yes
C1 C2 C3 109.7(2) . . . no
C1 C2 C19 111.1(3) . . . no
C3 C2 C19 114.6(2) . . . no
C2 C3 C4 122.8(2) . . . no
C2 C3 C14 119.7(2) . . . no
C4 C3 C14 117.6(2) . . . no
C3 C4 C5 121.6(2) . . . no
C4 C5 C6 121.3(2) . . . no
C4 C5 C20D 117.6(8) . . . no
C4 C5 C20A 119.3(12) . . . no
C6 C5 C20D 121.1(8) . . . no
C6 C5 C20A 119.3(12) . . . no
Al1D C6 C5 119.2(2) . . . yes
Al1D C6 C15 123.2(2) . . . yes
Al1A C6 C5 114.7(7) . . . yes
Al1A C6 C15 127.1(7) . . . yes
C5 C6 C15 116.8(2) . . . no
Al2D C7 C8 121.33(19) . . . yes
Al2D C7 C45 119.97(18) . . . yes
Al2A C7 C8 127.7(5) . . . yes
Al2A C7 C45 112.8(5) . . . yes
C8 C7 C45 116.81(19) . . . no
C7 C8 C9 120.6(2) . . . no
C7 C8 C50 120.7(2) . . . no
C9 C8 C50 118.6(2) . . . no
C8 C9 C10 122.2(2) . . . no
C9 C10 C11D 120.7(2) . . . no
C9 C10 C49 117.6(2) . . . no
C11D C10 C49 121.7(2) . . . no
C10 C11D C12D 110.3(2) . . . no
C10 C11D C13D 113.2(2) . . . no
C12D C11D C13D 110.8(3) . . . no
C3 C14 C15 122.5(2) . . . no
C6 C15 C14 120.2(2) . . . no
C6 C15 C16 121.2(2) . . . no
C14 C15 C16 118.6(2) . . . no
C15 C16 C17 112.5(2) . . . no
C15 C16 C18 111.1(2) . . . no
C17 C16 C18 110.3(3) . . . no
C21A C20A C22A 111.0(9) . . . no
C5 C20A C21A 116(3) . . . no
C5 C20A C22A 112.4(12) . . . no
C5 C20D C21D 110.5(13) . . . no
C21D C20D C22D 111.1(5) . . . no
C5 C20D C22D 110.6(12) . . . no
Al1A C23 N1 125.1(7) . . . yes
Al1D C23 N2 124.5(2) . . . yes
Al1D C23 N1 130.4(2) . . . yes
Al1A C23 N2 129.8(7) . . . yes
N1 C23 N2 105.10(19) . . . yes
N1 C24 C25 112.3(2) . . . yes
N1 C24 C26 111.4(2) . . . yes
C25 C24 C26 113.0(2) . . . no
N1 C27 C29 106.8(2) . . . yes
N1 C27 C28 124.8(3) . . . yes
C28 C27 C29 128.3(3) . . . no
N2 C29 C27 106.7(2) . . . yes
N2 C29 C30 125.2(3) . . . yes
C27 C29 C30 128.1(3) . . . no
N2 C31 C33 111.3(2) . . . yes
C32 C31 C33 112.9(3) . . . no
N2 C31 C32 113.0(2) . . . yes
Al2D C34 N5 130.7(2) . . . yes
N4 C34 N5 105.32(19) . . . yes
Al2A C34 N4 129.3(5) . . . yes
Al2A C34 N5 125.1(5) . . . yes
Al2D C34 N4 122.98(19) . . . yes
C36A C35A C37A 115.2(6) . . . no
N4 C35A C36A 110.0(10) . . . yes
N4 C35A C37A 113.6(6) . . . yes
N4 C35D C36D 113(3) . . . yes
N4 C35D C37D 109.0(14) . . . yes
C36D C35D C37D 115.2(17) . . . no
C39 C38 C40 129.0(3) . . . no
N4 C38 C39 124.6(2) . . . yes
N4 C38 C40 106.4(2) . . . yes
N5 C40 C38 107.0(2) . . . yes
C38 C40 C41 127.5(3) . . . no
N5 C40 C41 125.4(2) . . . yes
N5 C42 C43 112.6(2) . . . yes
C43 C42 C44 113.1(2) . . . no
N5 C42 C44 110.8(2) . . . yes
C46 C45 C49 118.1(2) . . . no
C7 C45 C49 120.9(2) . . . no
C7 C45 C46 120.89(19) . . . no
C47 C46 C48 111.3(2) . . . no
C45 C46 C47 111.7(2) . . . no
C45 C46 C48 112.2(2) . . . no
C10 C49 C45 121.7(2) . . . no
C51 C50 C52 111.6(2) . . . no
C8 C50 C51 111.2(2) . . . no
C8 C50 C52 112.4(2) . . . no
C2 C1 H1A 109.00 . . . no
C2 C1 H1B 109.00 . . . no
C2 C1 H1C 109.00 . . . no
H1A C1 H1B 109.00 . . . no
H1A C1 H1C 109.00 . . . no
H1B C1 H1C 109.00 . . . no
C1 C2 H2 107.00 . . . no
C3 C2 H2 107.00 . . . no
C19 C2 H2 107.00 . . . no
C3 C4 H4 119.00 . . . no
C5 C4 H4 119.00 . . . no
C8 C9 H9 119.00 . . . no
C10 C9 H9 119.00 . . . no
C10 C11D H11D 107.00 . . . no
C12D C11D H11D 107.00 . . . no
C13D C11D H11D 107.00 . . . no
C11D C12D H12A 109.00 . . . no
C11D C12D H12B 109.00 . . . no
C11D C12D H12C 109.00 . . . no
H12A C12D H12B 109.00 . . . no
H12A C12D H12C 109.00 . . . no
H12B C12D H12C 109.00 . . . no
C11D C13D H13A 109.00 . . . no
C11D C13D H13B 109.00 . . . no
C11D C13D H13C 109.00 . . . no
H13A C13D H13B 109.00 . . . no
H13A C13D H13C 109.00 . . . no
H13B C13D H13C 109.00 . . . no
C3 C14 H14 119.00 . . . no
C15 C14 H14 119.00 . . . no
C15 C16 H16 108.00 . . . no
C17 C16 H16 108.00 . . . no
C18 C16 H16 108.00 . . . no
C16 C17 H17A 109.00 . . . no
C16 C17 H17B 109.00 . . . no
C16 C17 H17C 109.00 . . . no
H17A C17 H17B 109.00 . . . no
H17A C17 H17C 109.00 . . . no
H17B C17 H17C 109.00 . . . no
C16 C18 H18A 109.00 . . . no
C16 C18 H18B 109.00 . . . no
C16 C18 H18C 109.00 . . . no
H18A C18 H18B 109.00 . . . no
H18A C18 H18C 109.00 . . . no
H18B C18 H18C 109.00 . . . no
C2 C19 H19A 109.00 . . . no
C2 C19 H19B 109.00 . . . no
C2 C19 H19C 109.00 . . . no
H19A C19 H19B 109.00 . . . no
H19A C19 H19C 109.00 . . . no
H19B C19 H19C 110.00 . . . no
C22A C20A H20A 105.00 . . . no
C5 C20A H20A 106.00 . . . no
C21A C20A H20A 106.00 . . . no
C5 C20D H20D 108.00 . . . no
C21D C20D H20D 108.00 . . . no
C22D C20D H20D 108.00 . . . no
H21A C21A H21B 109.00 . . . no
C20A C21A H21A 110.00 . . . no
C20A C21A H21B 109.00 . . . no
C20A C21A H21C 110.00 . . . no
H21A C21A H21C 109.00 . . . no
H21B C21A H21C 109.00 . . . no
C20D C21D H21D 109.00 . . . no
C20D C21D H21F 109.00 . . . no
H21D C21D H21E 110.00 . . . no
C20D C21D H21E 109.00 . . . no
H21E C21D H21F 109.00 . . . no
H21D C21D H21F 109.00 . . . no
C20A C22A H22B 109.00 . . . no
C20A C22A H22A 109.00 . . . no
H22A C22A H22B 109.00 . . . no
H22A C22A H22C 110.00 . . . no
C20A C22A H22C 109.00 . . . no
H22B C22A H22C 110.00 . . . no
C20D C22D H22D 110.00 . . . no
C20D C22D H22E 109.00 . . . no
C20D C22D H22F 109.00 . . . no
H22D C22D H22E 110.00 . . . no
H22D C22D H22F 110.00 . . . no
H22E C22D H22F 109.00 . . . no
C25 C24 H24 107.00 . . . no
C26 C24 H24 107.00 . . . no
N1 C24 H24 107.00 . . . no
H25A C25 H25B 109.00 . . . no
C24 C25 H25C 109.00 . . . no
C24 C25 H25B 109.00 . . . no
C24 C25 H25A 109.00 . . . no
H25A C25 H25C 109.00 . . . no
H25B C25 H25C 109.00 . . . no
C24 C26 H26A 109.00 . . . no
C24 C26 H26B 109.00 . . . no
C24 C26 H26C 109.00 . . . no
H26A C26 H26B 109.00 . . . no
H26A C26 H26C 109.00 . . . no
H26B C26 H26C 109.00 . . . no
C27 C28 H28A 109.00 . . . no
C27 C28 H28B 109.00 . . . no
C27 C28 H28C 109.00 . . . no
H28A C28 H28B 109.00 . . . no
H28A C28 H28C 109.00 . . . no
H28B C28 H28C 109.00 . . . no
C29 C30 H30A 109.00 . . . no
H30A C30 H30B 109.00 . . . no
C29 C30 H30B 109.00 . . . no
C29 C30 H30C 109.00 . . . no
H30A C30 H30C 109.00 . . . no
H30B C30 H30C 109.00 . . . no
C32 C31 H31 106.00 . . . no
N2 C31 H31 106.00 . . . no
C33 C31 H31 106.00 . . . no
H32B C32 H32C 109.00 . . . no
C31 C32 H32A 109.00 . . . no
C31 C32 H32B 109.00 . . . no
C31 C32 H32C 109.00 . . . no
H32A C32 H32B 110.00 . . . no
H32A C32 H32C 109.00 . . . no
C31 C33 H33B 109.00 . . . no
C31 C33 H33A 109.00 . . . no
C31 C33 H33C 109.00 . . . no
H33A C33 H33B 109.00 . . . no
H33A C33 H33C 109.00 . . . no
H33B C33 H33C 109.00 . . . no
N4 C35A H35A 106.00 . . . no
C36A C35A H35A 106.00 . . . no
C37A C35A H35A 106.00 . . . no
C37D C35D H35D 106.00 . . . no
N4 C35D H35D 106.00 . . . no
C36D C35D H35D 106.00 . . . no
C35A C36A H36A 109.00 . . . no
H36A C36A H36C 109.00 . . . no
H36B C36A H36C 110.00 . . . no
C35A C36A H36C 109.00 . . . no
H36A C36A H36B 109.00 . . . no
C35A C36A H36B 110.00 . . . no
C35D C36D H36F 109.00 . . . no
H36D C36D H36E 109.00 . . . no
C35D C36D H36D 110.00 . . . no
C35D C36D H36E 109.00 . . . no
H36E C36D H36F 109.00 . . . no
H36D C36D H36F 109.00 . . . no
C35A C37A H37B 109.00 . . . no
C35A C37A H37A 109.00 . . . no
H37A C37A H37C 109.00 . . . no
C35A C37A H37C 109.00 . . . no
H37A C37A H37B 109.00 . . . no
H37B C37A H37C 110.00 . . . no
C35D C37D H37D 110.00 . . . no
H37E C37D H37F 110.00 . . . no
C35D C37D H37F 110.00 . . . no
H37D C37D H37E 109.00 . . . no
C35D C37D H37E 109.00 . . . no
H37D C37D H37F 109.00 . . . no
C38 C39 H39B 109.00 . . . no
C38 C39 H39C 109.00 . . . no
C38 C39 H39A 109.00 . . . no
H39A C39 H39C 109.00 . . . no
H39B C39 H39C 109.00 . . . no
H39A C39 H39B 110.00 . . . no
H41A C41 H41B 109.00 . . . no
H41A C41 H41C 109.00 . . . no
C40 C41 H41A 109.00 . . . no
C40 C41 H41B 109.00 . . . no
C40 C41 H41C 109.00 . . . no
H41B C41 H41C 109.00 . . . no
N5 C42 H42 107.00 . . . no
C43 C42 H42 107.00 . . . no
C44 C42 H42 107.00 . . . no
C42 C43 H43B 109.00 . . . no
C42 C43 H43C 109.00 . . . no
C42 C43 H43A 109.00 . . . no
H43A C43 H43C 109.00 . . . no
H43B C43 H43C 109.00 . . . no
H43A C43 H43B 109.00 . . . no
H44B C44 H44C 109.00 . . . no
H44A C44 H44C 109.00 . . . no
C42 C44 H44A 109.00 . . . no
C42 C44 H44B 109.00 . . . no
C42 C44 H44C 109.00 . . . no
H44A C44 H44B 109.00 . . . no
C45 C46 H46 107.00 . . . no
C47 C46 H46 107.00 . . . no
C48 C46 H46 107.00 . . . no
H47A C47 H47C 109.00 . . . no
C46 C47 H47A 109.00 . . . no
C46 C47 H47B 109.00 . . . no
C46 C47 H47C 109.00 . . . no
H47A C47 H47B 109.00 . . . no
H47B C47 H47C 109.00 . . . no
H48B C48 H48C 109.00 . . . no
C46 C48 H48A 109.00 . . . no
C46 C48 H48B 109.00 . . . no
C46 C48 H48C 109.00 . . . no
H48A C48 H48B 109.00 . . . no
H48A C48 H48C 109.00 . . . no
C10 C49 H49 119.00 . . . no
C45 C49 H49 119.00 . . . no
C51 C50 H50 107.00 . . . no
C8 C50 H50 107.00 . . . no
C52 C50 H50 107.00 . . . no
C50 C51 H51C 110.00 . . . no
C50 C51 H51A 109.00 . . . no
C50 C51 H51B 109.00 . . . no
H51B C51 H51C 109.00 . . . no
H51A C51 H51B 109.00 . . . no
H51A C51 H51C 110.00 . . . no
H52B C52 H52C 109.00 . . . no
C50 C52 H52A 109.00 . . . no
C50 C52 H52B 109.00 . . . no
C50 C52 H52C 109.00 . . . no
H52A C52 H52B 109.00 . . . no
H52A C52 H52C 109.00 . . . no
C53D C54D C55D 114.1(4) . . . no
C54D C55D C56D 114.1(4) . . . no
C55D C56D C57D 112.7(4) . . . no
C56D C57D C58D 111.4(4) . . . no
C54D C53D H53D 109.00 . . . no
C54D C53D H53E 109.00 . . . no
C54D C53D H53F 109.00 . . . no
H53D C53D H53E 109.00 . . . no
H53D C53D H53F 109.00 . . . no
H53E C53D H53F 110.00 . . . no
C53D C54D H54D 109.00 . . . no
C53D C54D H54E 109.00 . . . no
C55D C54D H54D 109.00 . . . no
C55D C54D H54E 109.00 . . . no
H54D C54D H54E 108.00 . . . no
C54D C55D H55D 109.00 . . . no
C54D C55D H55E 109.00 . . . no
C56D C55D H55D 109.00 . . . no
C56D C55D H55E 109.00 . . . no
H55D C55D H55E 108.00 . . . no
C55D C56D H56D 109.00 . . . no
C55D C56D H56E 109.00 . . . no
C57D C56D H56D 109.00 . . . no
C57D C56D H56E 109.00 . . . no
H56D C56D H56E 108.00 . . . no
C56D C57D H57D 109.00 . . . no
C56D C57D H57E 109.00 . . . no
C58D C57D H57D 109.00 . . . no
C58D C57D H57E 109.00 . . . no
H57D C57D H57E 108.00 . . . no
C57D C58D H58D 109.00 . . . no
C57D C58D H58E 109.00 . . . no
C57D C58D H58F 110.00 . . . no
H58D C58D H58E 109.00 . . . no
H58D C58D H58F 109.00 . . . no
H58E C58D H58F 109.00 . . . no
C53A C54A C55A 114.0(10) . . . no
C54A C55A C56A 114.3(10) . . . no
C55A C56A C57A 112.8(10) . . . no
C56A C57A C58A 111.2(10) . . . no
C54A C53A H53A 109.00 . . . no
C54A C53A H53B 109.00 . . . no
C54A C53A H53C 109.00 . . . no
H53A C53A H53B 109.00 . . . no
H53A C53A H53C 109.00 . . . no
H53B C53A H53C 109.00 . . . no
C53A C54A H54A 109.00 . . . no
C53A C54A H54B 109.00 . . . no
C55A C54A H54A 109.00 . . . no
C55A C54A H54B 109.00 . . . no
H54A C54A H54B 108.00 . . . no
C54A C55A H55A 109.00 . . . no
C54A C55A H55B 109.00 . . . no
C56A C55A H55A 109.00 . . . no
C56A C55A H55B 109.00 . . . no
H55A C55A H55B 108.00 . . . no
C55A C56A H56A 109.00 . . . no
C55A C56A H56B 109.00 . . . no
C57A C56A H56A 109.00 . . . no
C57A C56A H56B 109.00 . . . no
H56A C56A H56B 108.00 . . . no
C56A C57A H57A 109.00 . . . no
C56A C57A H57B 109.00 . . . no
C58A C57A H57A 109.00 . . . no
C58A C57A H57B 109.00 . . . no
H57A C57A H57B 108.00 . . . no
C57A C58A H58A 110.00 . . . no
C57A C58A H58B 109.00 . . . no
C57A C58A H58C 109.00 . . . no
H58A C58A H58B 109.00 . . . no
H58A C58A H58C 110.00 . . . no
H58B C58A H58C 109.00 . . . no

loop_
_geom_bond_atom_site_label_1
_geom_bond_atom_site_label_2
_geom_bond_distance
_geom_bond_site_symmetry_1
_geom_bond_site_symmetry_2
_geom_bond_publ_flag
Al1A O3A 1.43(4) . . yes
Al1A C6 2.08(3) . . yes
Al1A Al2A 2.37(3) . . yes
Al1A C23 2.09(3) . . yes
Al1D Al2D 2.456(8) . . yes
Al1D O1D 1.852(9) . . yes
Al1D O2D 1.740(6) . . yes
Al1D C6 2.001(7) . . yes
Al1D C23 2.077(7) . . yes
Al2A O3A 1.65(3) . . yes
Al2A C7 2.015(18) . . yes
Al2A C34 2.074(18) . . yes
Al2D O1D 1.792(8) . . yes
Al2D O2D 1.737(4) . . yes
Al2D C7 2.007(5) . . yes
Al2D C34 2.062(5) . . yes
N1 C23 1.355(3) . . yes
N1 C24 1.487(3) . . yes
N1 C27 1.401(3) . . yes
N2 C23 1.360(3) . . yes
N2 C29 1.391(3) . . yes
N2 C31 1.478(3) . . yes
N4 C34 1.349(3) . . yes
N4 C35A 1.482(13) . . yes
N4 C38 1.397(3) . . yes
N4 C35D 1.49(3) . . yes
N5 C34 1.360(3) . . yes
N5 C40 1.399(3) . . yes
N5 C42 1.477(3) . . yes
C1 C2 1.530(4) . . no
C2 C3 1.527(3) . . no
C2 C19 1.517(5) . . no
C3 C4 1.387(3) . . no
C3 C14 1.383(4) . . no
C4 C5 1.395(3) . . no
C5 C6 1.412(3) . . no
C5 C20D 1.57(2) . . no
C5 C20A 1.47(3) . . no
C6 C15 1.416(3) . . no
C7 C8 1.410(3) . . no
C7 C45 1.420(3) . . no
C8 C9 1.395(3) . . no
C8 C50 1.526(3) . . no
C9 C10 1.386(4) . . no
C10 C11D 1.527(3) . . no
C10 C49 1.389(3) . . no
C11D C12D 1.527(5) . . no
C11D C13D 1.518(5) . . no
C14 C15 1.402(3) . . no
C15 C16 1.521(4) . . no
C16 C17 1.528(4) . . no
C16 C18 1.504(4) . . no
C20A C21A 1.521(13) . . no
C20A C22A 1.53(2) . . no
C20D C22D 1.533(8) . . no
C20D C21D 1.523(9) . . no
C24 C26 1.525(4) . . no
C24 C25 1.521(4) . . no
C27 C28 1.502(4) . . no
C27 C29 1.351(4) . . no
C29 C30 1.501(4) . . no
C31 C33 1.507(4) . . no
C31 C32 1.520(4) . . no
C35A C37A 1.520(10) . . no
C35A C36A 1.525(10) . . no
C35D C37D 1.52(3) . . no
C35D C36D 1.52(3) . . no
C38 C40 1.350(4) . . no
C38 C39 1.499(4) . . no
C40 C41 1.498(4) . . no
C42 C43 1.527(4) . . no
C42 C44 1.523(4) . . no
C45 C46 1.531(3) . . no
C45 C49 1.391(3) . . no
C46 C48 1.533(4) . . no
C46 C47 1.529(4) . . no
C50 C51 1.527(4) . . no
C50 C52 1.528(4) . . no
C1 H1A 0.9800 . . no
C1 H1B 0.9800 . . no
C1 H1C 0.9800 . . no
C2 H2 1.0000 . . no
C4 H4 0.9500 . . no
C9 H9 0.9500 . . no
C11D H11D 1.0000 . . no
C12D H12A 0.9800 . . no
C12D H12B 0.9800 . . no
C12D H12C 0.9800 . . no
C13D H13A 0.9800 . . no
C13D H13B 0.9800 . . no
C13D H13C 0.9800 . . no
C14 H14 0.9500 . . no
C16 H16 1.0000 . . no
C17 H17A 0.9800 . . no
C17 H17B 0.9800 . . no
C17 H17C 0.9800 . . no
C18 H18A 0.9800 . . no
C18 H18B 0.9800 . . no
C18 H18C 0.9800 . . no
C19 H19A 0.9800 . . no
C19 H19B 0.9800 . . no
C19 H19C 0.9800 . . no
C20A H20A 1.0000 . . no
C20D H20D 1.0000 . . no
C21A H21C 0.9800 . . no
C21A H21A 0.9800 . . no
C21A H21B 0.9800 . . no
C21D H21E 0.9800 . . no
C21D H21D 0.9800 . . no
C21D H21F 0.9800 . . no
C22A H22C 0.9800 . . no
C22A H22A 0.9800 . . no
C22A H22B 0.9800 . . no
C22D H22E 0.9800 . . no
C22D H22D 0.9800 . . no
C22D H22F 0.9800 . . no
C24 H24 1.0000 . . no
C25 H25A 0.9800 . . no
C25 H25B 0.9800 . . no
C25 H25C 0.9800 . . no
C26 H26A 0.9800 . . no
C26 H26B 0.9800 . . no
C26 H26C 0.9800 . . no
C28 H28A 0.9800 . . no
C28 H28B 0.9800 . . no
C28 H28C 0.9800 . . no
C30 H30B 0.9800 . . no
C30 H30A 0.9800 . . no
C30 H30C 0.9800 . . no
C31 H31 1.0000 . . no
C32 H32C 0.9800 . . no
C32 H32A 0.9800 . . no
C32 H32B 0.9800 . . no
C33 H33A 0.9800 . . no
C33 H33B 0.9800 . . no
C33 H33C 0.9800 . . no
C35A H35A 1.0000 . . no
C35D H35D 1.0000 . . no
C36A H36B 0.9800 . . no
C36A H36C 0.9800 . . no
C36A H36A 0.9800 . . no
C36D H36D 0.9800 . . no
C36D H36E 0.9800 . . no
C36D H36F 0.9800 . . no
C37A H37C 0.9800 . . no
C37A H37A 0.9800 . . no
C37A H37B 0.9800 . . no
C37D H37E 0.9800 . . no
C37D H37D 0.9800 . . no
C37D H37F 0.9800 . . no
C39 H39C 0.9800 . . no
C39 H39A 0.9800 . . no
C39 H39B 0.9800 . . no
C41 H41A 0.9800 . . no
C41 H41C 0.9800 . . no
C41 H41B 0.9800 . . no
C42 H42 1.0000 . . no
C43 H43C 0.9800 . . no
C43 H43A 0.9800 . . no
C43 H43B 0.9800 . . no
C44 H44C 0.9800 . . no
C44 H44B 0.9800 . . no
C44 H44A 0.9800 . . no
C46 H46 1.0000 . . no
C47 H47B 0.9800 . . no
C47 H47A 0.9800 . . no
C47 H47C 0.9800 . . no
C48 H48C 0.9800 . . no
C48 H48A 0.9800 . . no
C48 H48B 0.9800 . . no
C49 H49 0.9500 . . no
C50 H50 1.0000 . . no
C51 H51A 0.9800 . . no
C51 H51B 0.9800 . . no
C51 H51C 0.9800 . . no
C52 H52C 0.9800 . . no
C52 H52A 0.9800 . . no
C52 H52B 0.9800 . . no
C53D C54D 1.547(7) . . no
C54D C55D 1.518(6) . . no
C55D C56D 1.529(6) . . no
C56D C57D 1.477(6) . . no
C57D C58D 1.534(7) . . no
C53D H53D 0.9800 . . no
C53D H53E 0.9800 . . no
C53D H53F 0.9800 . . no
C54D H54D 0.9900 . . no
C54D H54E 0.9900 . . no
C55D H55D 0.9900 . . no
C55D H55E 0.9900 . . no
C56D H56D 0.9900 . . no
C56D H56E 0.9900 . . no
C57D H57D 0.9900 . . no
C57D H57E 0.9900 . . no
C58D H58D 0.9800 . . no
C58D H58E 0.9800 . . no
C58D H58F 0.9800 . . no
C53A C54A 1.55(2) . . no
C54A C55A 1.516(18) . . no
C55A C56A 1.529(19) . . no
C56A C57A 1.477(17) . . no
C57A C58A 1.54(2) . . no
C53A H53A 0.9800 . . no
C53A H53B 0.9800 . . no
C53A H53C 0.9800 . . no
C54A H54A 0.9900 . . no
C54A H54B 0.9900 . . no
C55A H55A 0.9900 . . no
C55A H55B 0.9900 . . no
C56A H56A 0.9900 . . no
C56A H56B 0.9900 . . no
C57A H57A 0.9900 . . no
C57A H57B 0.9900 . . no
C58A H58A 0.9800 . . no
C58A H58B 0.9800 . . no
C58A H58C 0.9800 . . no

loop_
_geom_hbond_atom_site_label_D
_geom_hbond_atom_site_label_H
_geom_hbond_atom_site_label_A
_geom_hbond_distance_DH
_geom_hbond_distance_HA
_geom_hbond_distance_DA
_geom_hbond_angle_DHA
_geom_hbond_site_symmetry_A
_geom_hbond_publ_flag
C16 H16 O2D 1.0000 2.5700 3.321(3) 132.00 . yes
C21D H21E O1D 0.9800 2.5700 3.292(9) 131.00 . yes
C24 H24 O1D 1.0000 2.2100 3.177(8) 163.00 . yes
C24 H24 O3A 1.0000 2.1900 3.13(3) 157.00 . yes
C42 H42 O1D 1.0000 2.2100 3.176(8) 161.00 . yes
C42 H42 O3A 1.0000 2.3300 3.29(3) 159.00 . yes
C47 H47A O1D 0.9800 2.5600 3.302(7) 133.00 . yes
C50 H50 O2D 1.0000 2.4500 3.242(3) 136.00 . yes

loop_
_geom_torsion_atom_site_label_1
_geom_torsion_atom_site_label_2
_geom_torsion_atom_site_label_3
_geom_torsion_atom_site_label_4
_geom_torsion
_geom_torsion_site_symmetry_1
_geom_torsion_site_symmetry_2
_geom_torsion_site_symmetry_3
_geom_torsion_site_symmetry_4
_geom_torsion_publ_flag
O1D Al1D Al2D O2D -179.7(5) . . . . no
O1D Al1D Al2D C7 82.3(4) . . . . no
O1D Al1D Al2D C34 -92.2(4) . . . . no
O2D Al1D Al2D O1D 179.7(5) . . . . no
O2D Al1D Al2D C7 -98.0(3) . . . . no
O2D Al1D Al2D C34 87.6(3) . . . . no
C6 Al1D Al2D O1D 81.0(5) . . . . no
C6 Al1D Al2D O2D -98.8(4) . . . . no
C6 Al1D Al2D C7 163.2(3) . . . . no
C6 Al1D Al2D C34 -11.2(5) . . . . no
C23 Al1D Al2D O1D -89.8(4) . . . . no
C23 Al1D Al2D O2D 90.5(3) . . . . no
C23 Al1D Al2D C7 -7.6(4) . . . . no
C23 Al1D Al2D C34 178.0(2) . . . . no
O2D Al1D O1D Al2D -0.2(3) . . . . no
C6 Al1D O1D Al2D -126.4(4) . . . . no
C23 Al1D O1D Al2D 111.5(4) . . . . no
O1D Al1D O2D Al2D 0.2(3) . . . . no
C6 Al1D O2D Al2D 116.7(4) . . . . no
C23 Al1D O2D Al2D -110.6(3) . . . . no
Al2D Al1D C6 C5 -99.7(4) . . . . no
Al2D Al1D C6 C15 69.3(4) . . . . no
O1D Al1D C6 C5 -49.4(5) . . . . no
O1D Al1D C6 C15 119.5(4) . . . . no
O2D Al1D C6 C5 -155.9(3) . . . . no
O2D Al1D C6 C15 13.1(5) . . . . no
C23 Al1D C6 C5 71.7(3) . . . . no
C23 Al1D C6 C15 -119.4(3) . . . . no
Al2D Al1D C23 N1 54.6(4) . . . . no
Al2D Al1D C23 N2 -124.0(3) . . . . no
O1D Al1D C23 N1 4.4(5) . . . . no
O1D Al1D C23 N2 -174.2(3) . . . . no
O2D Al1D C23 N1 103.4(3) . . . . no
O2D Al1D C23 N2 -75.3(4) . . . . no
C6 Al1D C23 N1 -118.0(3) . . . . no
C6 Al1D C23 N2 63.4(4) . . . . no
O2D Al2D O1D Al1D 0.2(4) . . . . no
C7 Al2D O1D Al1D -126.3(3) . . . . no
C34 Al2D O1D Al1D 108.9(3) . . . . no
O1D Al2D O2D Al1D -0.2(4) . . . . no
C7 Al2D O2D Al1D 117.0(3) . . . . no
C34 Al2D O2D Al1D -110.6(3) . . . . no
Al1D Al2D C7 C8 65.9(3) . . . . no
Al1D Al2D C7 C45 -98.0(3) . . . . no
O1D Al2D C7 C8 118.5(3) . . . . no
O1D Al2D C7 C45 -45.4(4) . . . . no
O2D Al2D C7 C8 9.9(4) . . . . no
O2D Al2D C7 C45 -154.0(2) . . . . no
C34 Al2D C7 C8 -119.6(2) . . . . no
C34 Al2D C7 C45 76.5(3) . . . . no
Al1D Al2D C34 N4 -119.1(3) . . . . no
Al1D Al2D C34 N5 47.8(3) . . . . no
O1D Al2D C34 N4 -171.3(3) . . . . no
O1D Al2D C34 N5 -4.5(4) . . . . no
O2D Al2D C34 N4 -71.5(3) . . . . no
O2D Al2D C34 N5 95.3(3) . . . . no
C7 Al2D C34 N4 65.6(3) . . . . no
C7 Al2D C34 N5 -127.6(2) . . . . no
C24 N1 C23 Al1D -3.0(4) . . . . no
C24 N1 C23 N2 175.8(2) . . . . no
C27 N1 C23 Al1D -179.9(3) . . . . no
C27 N1 C23 N2 -1.1(3) . . . . no
C23 N1 C24 C25 119.2(2) . . . . no
C23 N1 C24 C26 -113.0(2) . . . . no
C27 N1 C24 C25 -64.5(3) . . . . no
C27 N1 C24 C26 63.4(3) . . . . no
C23 N1 C27 C28 -177.3(3) . . . . no
C23 N1 C27 C29 1.2(3) . . . . no
C24 N1 C27 C28 6.0(4) . . . . no
C24 N1 C27 C29 -175.5(2) . . . . no
C29 N2 C23 Al1D 179.6(3) . . . . no
C29 N2 C23 N1 0.6(3) . . . . no
C31 N2 C23 Al1D -1.6(4) . . . . no
C31 N2 C23 N1 179.4(2) . . . . no
C23 N2 C29 C27 0.1(3) . . . . no
C23 N2 C29 C30 -179.8(2) . . . . no
C31 N2 C29 C27 -178.6(2) . . . . no
C31 N2 C29 C30 1.5(4) . . . . no
C23 N2 C31 C32 123.9(3) . . . . no
C23 N2 C31 C33 -107.9(3) . . . . no
C29 N2 C31 C32 -57.5(3) . . . . no
C29 N2 C31 C33 70.7(3) . . . . no
C35A N4 C34 Al2D -7.4(5) . . . . no
C35A N4 C34 N5 -177.1(5) . . . . no
C38 N4 C34 Al2D 169.0(2) . . . . no
C38 N4 C34 N5 -0.7(3) . . . . no
C34 N4 C35A C36A 99.3(8) . . . . no
C34 N4 C35A C37A -129.9(7) . . . . no
C38 N4 C35A C36A -76.4(6) . . . . no
C38 N4 C35A C37A 54.4(11) . . . . no
C34 N4 C38 C39 -179.3(2) . . . . no
C34 N4 C38 C40 1.1(3) . . . . no
C35A N4 C38 C39 -3.3(6) . . . . no
C35A N4 C38 C40 177.1(5) . . . . no
C40 N5 C34 Al2D -168.5(2) . . . . no
C40 N5 C34 N4 0.1(3) . . . . no
C42 N5 C34 Al2D 12.6(4) . . . . no
C42 N5 C34 N4 -178.8(2) . . . . no
C34 N5 C40 C38 0.6(3) . . . . no
C34 N5 C40 C41 -179.2(3) . . . . no
C42 N5 C40 C38 179.4(2) . . . . no
C42 N5 C40 C41 -0.3(4) . . . . no
C34 N5 C42 C43 -125.5(2) . . . . no
C34 N5 C42 C44 106.7(2) . . . . no
C40 N5 C42 C43 55.7(3) . . . . no
C40 N5 C42 C44 -72.0(3) . . . . no
C1 C2 C3 C4 96.0(3) . . . . no
C1 C2 C3 C14 -82.8(3) . . . . no
C19 C2 C3 C4 -29.8(4) . . . . no
C19 C2 C3 C14 151.4(3) . . . . no
C2 C3 C4 C5 -178.1(2) . . . . no
C14 C3 C4 C5 0.6(4) . . . . no
C2 C3 C14 C15 179.0(2) . . . . no
C4 C3 C14 C15 0.2(4) . . . . no
C3 C4 C5 C6 -0.7(4) . . . . no
C3 C4 C5 C20D 177.7(4) . . . . no
C4 C5 C6 Al1D 169.5(3) . . . . no
C4 C5 C6 C15 -0.2(3) . . . . no
C20D C5 C6 Al1D -8.7(5) . . . . no
C20D C5 C6 C15 -178.4(4) . . . . no
C4 C5 C20D C21D -74.4(10) . . . . no
C4 C5 C20D C22D 49.1(13) . . . . no
C6 C5 C20D C21D 103.9(12) . . . . no
C6 C5 C20D C22D -132.6(10) . . . . no
Al1D C6 C15 C14 -168.3(3) . . . . no
Al1D C6 C15 C16 10.3(4) . . . . no
C5 C6 C15 C14 1.0(3) . . . . no
C5 C6 C15 C16 179.6(2) . . . . no
Al2D C7 C8 C9 -161.6(2) . . . . no
Al2D C7 C8 C50 16.2(3) . . . . no
C45 C7 C8 C9 2.8(3) . . . . no
C45 C7 C8 C50 -179.5(2) . . . . no
Al2D C7 C45 C46 -16.2(3) . . . . no
Al2D C7 C45 C49 161.8(2) . . . . no
C8 C7 C45 C46 179.3(2) . . . . no
C8 C7 C45 C49 -2.8(3) . . . . no
C7 C8 C9 C10 -0.2(4) . . . . no
C50 C8 C9 C10 -178.0(2) . . . . no
C7 C8 C50 C51 -108.2(3) . . . . no
C7 C8 C50 C52 126.0(2) . . . . no
C9 C8 C50 C51 69.6(3) . . . . no
C9 C8 C50 C52 -56.3(3) . . . . no
C8 C9 C10 C11D 174.6(2) . . . . no
C8 C9 C10 C49 -2.5(4) . . . . no
C9 C10 C11D C12D -101.3(3) . . . . no
C9 C10 C11D C13D 134.0(3) . . . . no
C49 C10 C11D C12D 75.7(3) . . . . no
C49 C10 C11D C13D -49.1(4) . . . . no
C9 C10 C49 C45 2.5(4) . . . . no
C11D C10 C49 C45 -174.6(3) . . . . no
C3 C14 C15 C6 -1.0(4) . . . . no
C3 C14 C15 C16 -179.7(2) . . . . no
C6 C15 C16 C17 135.4(3) . . . . no
C6 C15 C16 C18 -100.4(3) . . . . no
C14 C15 C16 C17 -45.9(3) . . . . no
C14 C15 C16 C18 78.3(3) . . . . no
N1 C27 C29 N2 -0.8(3) . . . . no
N1 C27 C29 C30 179.1(3) . . . . no
C28 C27 C29 N2 177.6(3) . . . . no
C28 C27 C29 C30 -2.5(5) . . . . no
N4 C38 C40 N5 -1.0(3) . . . . no
N4 C38 C40 C41 178.8(3) . . . . no
C39 C38 C40 N5 179.5(3) . . . . no
C39 C38 C40 C41 -0.8(5) . . . . no
C7 C45 C46 C47 106.6(2) . . . . no
C7 C45 C46 C48 -127.6(2) . . . . no
C49 C45 C46 C47 -71.4(3) . . . . no
C49 C45 C46 C48 54.4(3) . . . . no
C7 C45 C49 C10 0.1(4) . . . . no
C46 C45 C49 C10 178.2(2) . . . . no
C53D C54D C55D C56D -178.7(4) . . . . no
C54D C55D C56D C57D 176.8(4) . . . . no
C55D C56D C57D C58D -174.1(4) . . . . no
